data_1550668
loop_
_publ_author_name
'Kong, Xiang-Jing'
'He, Tao'
'Zhang, Yongzheng'
'Wu, Xue-Qian'
'Wang, Si-Nan'
'Xu, Ming-Ming'
'Si, Guang-Rui'
'Li, Jian-Rong Jeff'

_publ_section_title
;
 Constructing New Metal-Organic Frameworks with Complicated Ligands
 Generated from &#x201C;One-Pot&#x201D; In Situ Reactions
;
_journal_name_full 'Chemical Science'
_journal_paper_doi 10.1039/C9SC00178F
_journal_year 2019
_chemical_formula_moiety '0.06(C384 H208 B48 Hf48 O320)'
_chemical_formula_sum 'C24 H13 B3 Hf3 O20'
_chemical_formula_weight 1189.24
_space_group_crystal_system tetragonal
_space_group_IT_number 141
_space_group_name_Hall '-I 4bd 2'
_space_group_name_H-M_alt 'I 41/a m d'
_symmetry_space_group_name_Hall '-I 4bd 2'
_symmetry_space_group_name_H-M 'I 41/a m d :2'
_atom_sites_solution_hydrogens geom
_atom_sites_solution_primary dual
_audit_creation_date 2018-07-23
_audit_creation_method
;
Olex2 1.2
(compiled 2018.04.26 svn.r3504 for OlexSys, GUI svn.r5492)
;
_audit_update_record
;
2019-01-04 deposited with the CCDC.    2019-02-28 downloaded from the CCDC.
;
_cell_angle_alpha 90
_cell_angle_beta 90
_cell_angle_gamma 90
_cell_formula_units_Z 16
_cell_length_a 40.4997(4)
_cell_length_b 40.4997(4)
_cell_length_c 16.9534(4)
_cell_measurement_reflns_used 15582
_cell_measurement_temperature 173(2)
_cell_measurement_theta_max 70.6800
_cell_measurement_theta_min 4.1700
_cell_volume 27807.4(8)
_computing_cell_refinement 'CrysAlisPro 1.171.39.35c (Rigaku OD, 2017)'
_computing_data_collection 'CrysAlisPro 1.171.39.35c (Rigaku OD, 2017)'
_computing_data_reduction 'CrysAlisPro 1.171.39.35c (Rigaku OD, 2017)'
_computing_molecular_graphics 'Olex2 (Dolomanov et al., 2009)'
_computing_publication_material 'Olex2 (Dolomanov et al., 2009)'
_computing_structure_refinement 'ShelXL (Sheldrick, 2015)'
_computing_structure_solution 'ShelXT (Sheldrick, 2015)'
_diffrn_ambient_temperature 173(2)
_diffrn_detector 'CCD plate'
_diffrn_measured_fraction_theta_full 0.981
_diffrn_measured_fraction_theta_max 0.981
_diffrn_measurement_details
;
List of Runs (angles in degrees, time in seconds):

  # Type    Start    End  Width  t~exp~   \w     \q     \k     \f   Frames
#--------------------------------------------------------------------------
  1  \w    -16.00  49.00   0.50    2.00    --  -38.80  68.00 -86.00  130
  2  \w    -62.00 -25.00   0.50    2.00    --  -38.80  68.00 -86.00   74
  3  \w   -102.00 -70.00   0.50    2.00    --  -38.80 -52.00 -49.00   64
  4  \w   -161.00-136.00   0.50   12.00    -- -104.00 -52.00 -49.00   50
  5  \w    -75.00 -15.00   0.50   12.00    -- -104.00  68.00 -86.00  120
  6  \w   -160.00-135.00   0.50   12.00    -- -104.00 -68.00 140.00   50
  7  \w     13.00  38.00   0.50    2.00    --    5.00  68.00 -86.00   50
  8  \w      2.00  51.00   0.50    2.00    --    5.00  38.00-180.00   98
  9  \w   -125.00 -15.00   0.50   12.00    -- -104.00  72.00  30.00  220
 10  \w   -109.00 -84.00   0.50   12.00    -- -104.00 -38.00-180.00   50
 11  \w   -119.00 -86.00   0.50   12.00    -- -104.00  19.00  60.00   66
 12  \w    -79.00 -34.00   0.50   12.00    -- -104.00  19.00  60.00   90
 13  \w   -142.00-116.00   0.50   12.00    -- -104.00 -38.00-180.00   52
 14  \w   -180.00-154.00   0.50   12.00    -- -104.00 -38.00-180.00   52
 15  \w   -125.00 -28.00   0.50   12.00    -- -104.00  72.00 -30.00  194
 16  \w    -76.00 -51.00   0.50   12.00    -- -104.00  57.00-180.00   50
;
_diffrn_measurement_device 'four-circle diffractometer'
_diffrn_measurement_device_type 'XtaLAB AFC12 (RCD3): Kappa single'
_diffrn_measurement_method '\w scans'
_diffrn_orient_matrix_type 'CrysAlisPro convention (1999,Acta A55,543-557)'
_diffrn_orient_matrix_UB_11 -0.0263720000
_diffrn_orient_matrix_UB_12 -0.0163452000
_diffrn_orient_matrix_UB_13 0.0524548000
_diffrn_orient_matrix_UB_21 -0.0133771000
_diffrn_orient_matrix_UB_22 0.0343323000
_diffrn_orient_matrix_UB_23 0.0225405000
_diffrn_orient_matrix_UB_31 -0.0239121000
_diffrn_orient_matrix_UB_32 -0.0011437000
_diffrn_orient_matrix_UB_33 -0.0707023000
_diffrn_radiation_monochromator mirror
_diffrn_radiation_probe x-ray
_diffrn_radiation_type CuK\a
_diffrn_radiation_wavelength 1.54178
_diffrn_reflns_av_R_equivalents 0.0542
_diffrn_reflns_av_unetI/netI 0.0344
_diffrn_reflns_Laue_measured_fraction_full 0.981
_diffrn_reflns_Laue_measured_fraction_max 0.981
_diffrn_reflns_limit_h_max 21
_diffrn_reflns_limit_h_min -48
_diffrn_reflns_limit_k_max 48
_diffrn_reflns_limit_k_min -48
_diffrn_reflns_limit_l_max 19
_diffrn_reflns_limit_l_min -20
_diffrn_reflns_number 42600
_diffrn_reflns_point_group_measured_fraction_full 0.981
_diffrn_reflns_point_group_measured_fraction_max 0.981
_diffrn_reflns_theta_full 67.071
_diffrn_reflns_theta_max 67.071
_diffrn_reflns_theta_min 3.571
_diffrn_source 'Rotating-anode X-ray tube (dual wavelength)'
_diffrn_source_type 'Rigaku (Cu) X-ray DW Source'
_exptl_absorpt_coefficient_mu 8.422
_exptl_absorpt_correction_T_max 1.00000
_exptl_absorpt_correction_T_min 0.58782
_exptl_absorpt_correction_type multi-scan
_exptl_absorpt_process_details
;
CrysAlisPro 1.171.39.35c (Rigaku Oxford Diffraction, 2017)
Empirical absorption correction using spherical harmonics,
 implemented in SCALE3 ABSPACK scaling algorithm.
;
_exptl_crystal_colour colourless
_exptl_crystal_colour_primary colourless
_exptl_crystal_density_diffrn 1.136
_exptl_crystal_description block
_exptl_crystal_F_000 8768
_exptl_crystal_size_max 0.1
_exptl_crystal_size_mid 0.06
_exptl_crystal_size_min 0.04
_refine_diff_density_max 0.832
_refine_diff_density_min -1.555
_refine_diff_density_rms 0.122
_refine_ls_extinction_method none
_refine_ls_goodness_of_fit_ref 1.074
_refine_ls_hydrogen_treatment constr
_refine_ls_matrix_type full
_refine_ls_number_parameters 252
_refine_ls_number_reflns 6304
_refine_ls_number_restraints 241
_refine_ls_restrained_S_all 1.088
_refine_ls_R_factor_all 0.0673
_refine_ls_R_factor_gt 0.0593
_refine_ls_shift/su_max 0.001
_refine_ls_shift/su_mean 0.000
_refine_ls_structure_factor_coef Fsqd
_refine_ls_weighting_details 'w=1/[\s^2^(Fo^2^)+(0.1071P)^2^+124.6450P] where P=(Fo^2^+2Fc^2^)/3'
_refine_ls_weighting_scheme calc
_refine_ls_wR_factor_gt 0.1742
_refine_ls_wR_factor_ref 0.1842
_reflns_Friedel_coverage 0.000
_reflns_number_gt 5212
_reflns_number_total 6304
_reflns_threshold_expression 'I > 2\s(I)'
_cod_data_source_file c9sc00178f2.cif
_cod_data_source_block BUT-108(Hf)
_cod_original_cell_volume 27807.4(9)
_cod_database_code 1550668
_shelx_shelxl_version_number 2018/3
_chemical_oxdiff_formula 'C H O B Hf'
_shelx_space_group_comment
;
The symmetry employed for this shelxl refinement is uniquely defined
by the following loop, which should always be used as a source of
symmetry information in preference to the above space-group names.
They are only intended as comments.
;
_shelx_estimated_absorpt_t_max 0.729
_shelx_estimated_absorpt_t_min 0.486
_reflns_odcompleteness_completeness 97.95
_reflns_odcompleteness_iscentric 1
_reflns_odcompleteness_theta 66.97
_olex2_refinement_description
;
1. Fixed Uiso
 At 1.2 times of:
  All C(H) groups
2. Restrained distances
 C13-O4 = C13-O5
 1.4 with sigma of 0.02
3. Rigid bond restraints
 All non-hydrogen atoms
 with sigma for 1-2 distances of 0.01 and sigma for 1-3 distances of 0.01
4. Uiso/Uaniso restraints and constraints
All non-hydrogen atoms have similar U: within 2A with sigma of 0.04 and sigma
for terminal atoms of 0.08
Uanis(C15) \\sim Ueq, Uanis(C15) \\sim Ueq, Uanis(C15) \\sim Ueq, Uanis(C15)
\\sim Ueq, Uanis(C15) \\sim Ueq, Uanis(C15) \\sim Ueq, Uanis(C15) \\sim Ueq,
Uanis(C15) \\sim Ueq, Uanis(C15) \\sim Ueq: with sigma of 0.02 and sigma for
terminal atoms of 0.04
5. Others
 Fixed Sof: C13(0.5) O11(0.5) C14(0.5)
6.a Aromatic/amide H refined with riding coordinates:
 C12(H12), C11(H11), C8(H8), C3(H3), C7(H7), C4(H4), C15(H15)
;
_olex2_submission_special_instructions 'No special instructions were received'
_oxdiff_exptl_absorpt_empirical_details
;
Empirical correction (ABSPACK) includes:
- Absorption correction using spherical harmonics
- Frame scaling
;
_oxdiff_exptl_absorpt_empirical_full_max 2.785
_oxdiff_exptl_absorpt_empirical_full_min 0.446

loop_
_space_group_symop_operation_xyz
'x, y, z'
'-x+1/2, -y, z+1/2'
'-y+1/4, x+3/4, z+1/4'
'y+1/4, -x+1/4, z+3/4'
'-x+1/2, y, -z+1/2'
'x, -y, -z'
'y+1/4, x+3/4, -z+1/4'
'-y+1/4, -x+1/4, -z+3/4'
'x+1/2, y+1/2, z+1/2'
'-x+1, -y+1/2, z+1'
'-y+3/4, x+5/4, z+3/4'
'y+3/4, -x+3/4, z+5/4'
'-x+1, y+1/2, -z+1'
'x+1/2, -y+1/2, -z+1/2'
'y+3/4, x+5/4, -z+3/4'
'-y+3/4, -x+3/4, -z+5/4'
'-x, -y, -z'
'x-1/2, y, -z-1/2'
'y-1/4, -x-3/4, -z-1/4'
'-y-1/4, x-1/4, -z-3/4'
'x-1/2, -y, z-1/2'
'-x, y, z'
'-y-1/4, -x-3/4, z-1/4'
'y-1/4, x-1/4, z-3/4'
'-x+1/2, -y+1/2, -z+1/2'
'x, y+1/2, -z'
'y+1/4, -x-1/4, -z+1/4'
'-y+1/4, x+1/4, -z-1/4'
'x, -y+1/2, z'
'-x+1/2, y+1/2, z+1/2'
'-y+1/4, -x-1/4, z+1/4'
'y+1/4, x+1/4, z-1/4'

loop_
_atom_site_label
_atom_site_type_symbol
_atom_site_fract_x
_atom_site_fract_y
_atom_site_fract_z
_atom_site_U_iso_or_equiv
_atom_site_adp_type
_atom_site_occupancy
_atom_site_site_symmetry_order
_atom_site_calc_flag
_atom_site_refinement_flags_posn
_atom_site_refinement_flags_adp
_atom_site_refinement_flags_occupancy
Hf2 Hf 0.54295(2) 0.52075(2) 0.09065(2) 0.0780(2) Uani 1 1 d . U .
Hf1 Hf 0.500000 0.44631(2) 0.06768(3) 0.0850(2) Uani 1 2 d S TU P
O10 O 0.500000 0.64344(17) 0.6858(4) 0.0606(15) Uani 1 2 d S TU P
O9 O 0.65697(11) 0.71732(19) 0.7765(3) 0.0889(18) Uani 1 1 d . U .
O8 O 0.67864(12) 0.68944(18) 0.6734(3) 0.0816(16) Uani 1 1 d . U .
O1 O 0.5282(2) 0.54557(14) 0.1995(3) 0.103(2) Uani 1 1 d . U .
O5 O 0.56563(18) 0.4922(2) 0.1889(4) 0.1042(19) Uani 1 1 d D U .
O2 O 0.500000 0.49335(19) 0.1246(7) 0.103(3) Uani 1 2 d S TU P
O3 O 0.5426(2) 0.47354(14) 0.0366(4) 0.117(2) Uani 1 1 d . U .
O4 O 0.5313(3) 0.43346(16) 0.1682(4) 0.127(3) Uani 1 1 d D U .
O6 O 0.5959(2) 0.51770(18) 0.0688(6) 0.133(3) Uani 1 1 d . U .
O12 O 0.52869(18) 0.6153(3) 0.5826(4) 0.133(3) Uani 1 1 d . U .
O7 O 0.500000 0.5446(3) 0.0537(7) 0.125(3) Uani 1 2 d S TU P
C12 C 0.56577(18) 0.6730(2) 0.7362(5) 0.078(2) Uani 1 1 d . U .
H12 H 0.547669 0.678300 0.767444 0.093 Uiso 1 1 calc R . .
C11 C 0.59590(19) 0.6869(2) 0.7514(5) 0.080(2) Uani 1 1 d . U .
H11 H 0.598190 0.700655 0.795062 0.096 Uiso 1 1 calc R . .
C9 C 0.62273(18) 0.6812(2) 0.7043(5) 0.078(2) Uani 1 1 d . U .
C10 C 0.65537(18) 0.6973(3) 0.7198(5) 0.080(2) Uani 1 1 d . U .
C1 C 0.500000 0.5518(3) 0.2301(7) 0.093(3) Uani 1 2 d S TU P
C2 C 0.500000 0.5667(3) 0.3109(8) 0.102(4) Uani 1 2 d S TU P
C6 C 0.5622(2) 0.6510(3) 0.6743(5) 0.099(3) Uani 1 1 d . U .
C8 C 0.6195(2) 0.6601(4) 0.6410(7) 0.129(5) Uani 1 1 d . U .
H8 H 0.637464 0.655770 0.608547 0.155 Uiso 1 1 calc R . .
C5 C 0.500000 0.5945(4) 0.4587(9) 0.116(5) Uani 1 2 d S TU P
C3 C 0.5299(4) 0.5727(4) 0.3490(6) 0.138(5) Uani 1 1 d . U .
H3 H 0.549867 0.567610 0.324613 0.165 Uiso 1 1 calc R . .
C7 C 0.5897(2) 0.6455(4) 0.6260(7) 0.141(5) Uani 1 1 d . U .
H7 H 0.587593 0.631571 0.582665 0.170 Uiso 1 1 calc R . .
C4 C 0.5293(4) 0.5863(4) 0.4246(7) 0.134(5) Uani 1 1 d . U .
H4 H 0.548953 0.589851 0.451784 0.161 Uiso 1 1 calc R . .
B1 B 0.500000 0.6111(6) 0.5421(9) 0.113(5) Uani 1 2 d S TU P
B2 B 0.5290(3) 0.6319(4) 0.6550(7) 0.104(3) Uani 1 1 d . U .
C15 C 0.6067(6) 0.500000 0.000000 0.148(6) Uani 1 2 d S TU P
H15 H 0.629704 0.500003 -0.000001 0.178 Uiso 1 2 calc RS T P
C13 C 0.5582(5) 0.4562(4) 0.1987(12) 0.114(5) Uani 0.5 1 d D U .
O11 O 0.5342(3) 0.5956(3) 0.7235(8) 0.091(3) Uani 0.5 1 d . U .
C14 C 0.5183(4) 0.4062(4) 0.2125(8) 0.074(3) Uani 0.5 1 d . U .

loop_
_atom_site_aniso_label
_atom_site_aniso_U_11
_atom_site_aniso_U_22
_atom_site_aniso_U_33
_atom_site_aniso_U_23
_atom_site_aniso_U_13
_atom_site_aniso_U_12
Hf2 0.1425(4) 0.0424(2) 0.0489(3) -0.00192(13) 0.0023(2) -0.00336(19)
Hf1 0.1684(7) 0.0388(3) 0.0477(3) 0.00040(19) 0.000 0.000
O10 0.055(3) 0.079(4) 0.048(3) -0.002(3) 0.000 0.000
O9 0.040(2) 0.165(6) 0.061(3) -0.010(3) -0.001(2) -0.006(3)
O8 0.047(2) 0.135(5) 0.063(3) -0.003(3) 0.000(2) 0.003(3)
O1 0.196(7) 0.055(3) 0.057(3) -0.016(2) 0.013(4) -0.024(3)
O5 0.110(4) 0.140(5) 0.063(3) 0.013(3) -0.006(3) -0.009(4)
O2 0.124(5) 0.054(4) 0.129(8) -0.036(4) 0.000 0.000
O3 0.234(7) 0.059(3) 0.059(3) -0.018(3) 0.024(4) -0.021(4)
O4 0.249(9) 0.074(3) 0.059(3) 0.003(3) -0.015(4) 0.046(4)
O6 0.159(5) 0.077(4) 0.163(7) 0.027(4) 0.066(5) 0.021(4)
O12 0.094(4) 0.210(9) 0.093(4) -0.079(5) 0.029(3) -0.051(5)
O7 0.153(7) 0.131(6) 0.092(6) 0.058(6) 0.000 0.000
C12 0.055(3) 0.108(6) 0.071(5) -0.020(4) 0.013(3) -0.008(4)
C11 0.063(4) 0.115(6) 0.062(4) -0.018(4) 0.002(3) -0.009(4)
C9 0.051(3) 0.121(6) 0.062(4) -0.007(4) 0.001(3) -0.007(4)
C10 0.047(3) 0.141(7) 0.053(4) 0.000(4) -0.007(3) 0.001(4)
C1 0.195(11) 0.044(5) 0.040(5) -0.001(4) 0.000 0.000
C2 0.186(12) 0.059(6) 0.060(6) -0.019(5) 0.000 0.000
C6 0.064(4) 0.156(8) 0.077(5) -0.041(5) 0.020(4) -0.028(5)
C8 0.067(5) 0.223(12) 0.098(7) -0.069(7) 0.030(5) -0.040(6)
C5 0.149(11) 0.126(11) 0.074(8) -0.041(8) 0.000 0.000
C3 0.169(10) 0.170(11) 0.073(6) -0.062(7) 0.033(6) -0.052(9)
C7 0.072(5) 0.240(14) 0.112(8) -0.098(9) 0.032(5) -0.043(7)
C4 0.162(10) 0.160(11) 0.081(6) -0.060(7) 0.031(6) -0.034(9)
B1 0.124(10) 0.158(15) 0.056(7) -0.033(8) 0.000 0.000
B2 0.074(5) 0.146(8) 0.094(6) -0.050(5) 0.028(5) -0.031(5)
C15 0.132(10) 0.158(13) 0.154(12) -0.019(10) 0.000 0.000
C13 0.133(13) 0.118(9) 0.091(12) 0.060(10) 0.005(8) 0.034(8)
O11 0.070(6) 0.093(7) 0.110(8) -0.032(5) 0.007(6) 0.015(5)
C14 0.102(10) 0.087(8) 0.033(6) -0.012(5) -0.004(6) 0.036(6)

loop_
_atom_type_symbol
_atom_type_description
_atom_type_scat_dispersion_real
_atom_type_scat_dispersion_imag
_atom_type_scat_source
C C 0.0181 0.0091 'International Tables Vol C Tables 4.2.6.8 and 6.1.1.4'
H H 0.0000 0.0000 'International Tables Vol C Tables 4.2.6.8 and 6.1.1.4'
B B 0.0090 0.0039 'International Tables Vol C Tables 4.2.6.8 and 6.1.1.4'
Hf Hf -6.1794 4.9776 'International Tables Vol C Tables 4.2.6.8 and 6.1.1.4'
O O 0.0492 0.0322 'International Tables Vol C Tables 4.2.6.8 and 6.1.1.4'

loop_
_geom_angle_atom_site_label_1
_geom_angle_atom_site_label_2
_geom_angle_atom_site_label_3
_geom_angle
_geom_angle_site_symmetry_1
_geom_angle_site_symmetry_3
Hf2 Hf2 Hf2 90.0 22_655 6_565
Hf2 Hf2 Hf1 60.217(9) 22_655 .
Hf1 Hf2 Hf2 59.871(9) 17_665 22_655
Hf1 Hf2 Hf2 60.338(12) 17_665 6_565
Hf1 Hf2 Hf2 59.306(12) . 6_565
Hf1 Hf2 Hf1 89.765(16) 17_665 .
O8 Hf2 Hf2 109.06(18) 8_665 22_655
O8 Hf2 Hf2 110.79(14) 8_665 6_565
O8 Hf2 Hf1 73.63(16) 8_665 17_665
O8 Hf2 Hf1 163.39(16) 8_665 .
O8 Hf2 O1 75.5(2) 8_665 .
O8 Hf2 O5 115.7(3) 8_665 .
O1 Hf2 Hf2 164.1(2) . 6_565
O1 Hf2 Hf2 74.1(2) . 22_655
O1 Hf2 Hf1 109.9(2) . 17_665
O1 Hf2 Hf1 110.74(18) . .
O1 Hf2 O5 73.7(3) . .
O5 Hf2 Hf2 114.38(19) . 22_655
O5 Hf2 Hf2 114.1(2) . 6_565
O5 Hf2 Hf1 80.9(2) . .
O5 Hf2 Hf1 170.7(2) . 17_665
O2 Hf2 Hf2 89.3(3) . 6_565
O2 Hf2 Hf2 35.7(2) . 22_655
O2 Hf2 Hf1 35.0(2) . .
O2 Hf2 Hf1 90.0(3) . 17_665
O2 Hf2 O8 141.3(3) . 8_665
O2 Hf2 O1 77.8(3) . .
O2 Hf2 O5 82.2(3) . .
O2 Hf2 O3 108.5(4) . 6_565
O2 Hf2 O6 144.6(3) . .
O3 Hf2 Hf2 89.6(3) . 22_655
O3 Hf2 Hf2 89.6(3) 6_565 22_655
O3 Hf2 Hf2 34.80(15) 6_565 6_565
O3 Hf2 Hf2 35.75(19) . 6_565
O3 Hf2 Hf1 90.5(2) . 17_665
O3 Hf2 Hf1 35.4(2) 6_565 17_665
O3 Hf2 Hf1 34.1(2) . .
O3 Hf2 Hf1 88.7(2) 6_565 .
O3 Hf2 O8 78.1(2) 6_565 8_665
O3 Hf2 O8 143.3(2) . 8_665
O3 Hf2 O1 142.1(2) 6_565 .
O3 Hf2 O1 141.1(2) . .
O3 Hf2 O5 81.9(3) . .
O3 Hf2 O5 143.4(3) 6_565 .
O3 Hf2 O2 69.1(3) . .
O3 Hf2 O3 70.5(3) . 6_565
O3 Hf2 O6 83.3(4) . .
O3 Hf2 O6 81.0(4) 6_565 .
O6 Hf2 Hf2 79.8(3) . 6_565
O6 Hf2 Hf2 169.7(3) . 22_655
O6 Hf2 Hf1 114.9(2) . .
O6 Hf2 Hf1 112.6(2) . 17_665
O6 Hf2 O8 73.3(3) . 8_665
O6 Hf2 O1 116.0(4) . .
O6 Hf2 O5 72.1(3) . .
O7 Hf2 Hf2 33.5(2) . 22_655
O7 Hf2 Hf2 87.7(4) . 6_565
O7 Hf2 Hf1 87.2(3) . .
O7 Hf2 Hf1 34.0(3) . 17_665
O7 Hf2 O8 78.7(3) . 8_665
O7 Hf2 O1 79.1(4) . .
O7 Hf2 O5 144.0(3) . .
O7 Hf2 O2 69.1(3) . .
O7 Hf2 O3 69.3(4) . 6_565
O7 Hf2 O3 106.4(5) . .
O7 Hf2 O6 142.7(3) . .
Hf2 Hf1 Hf2 59.570(18) . 22_655
Hf2 Hf1 Hf2 60.359(13) 6_565 .
Hf2 Hf1 Hf2 90.238(16) 17_665 .
Hf2 Hf1 Hf2 60.359(13) 17_665 22_655
Hf2 Hf1 Hf2 60.263(19) 17_665 6_565
Hf2 Hf1 Hf2 90.239(16) 6_565 22_655
O9 Hf1 Hf2 111.24(17) 3_644 .
O9 Hf1 Hf2 74.29(14) 3_644 6_565
O9 Hf1 Hf2 109.70(16) 3_644 17_665
O9 Hf1 Hf2 164.52(14) 24 .
O9 Hf1 Hf2 109.70(16) 24 6_565
O9 Hf1 Hf2 164.52(14) 3_644 22_655
O9 Hf1 Hf2 74.29(14) 24 17_665
O9 Hf1 Hf2 111.24(17) 24 22_655
O9 Hf1 O9 74.5(4) 24 3_644
O9 Hf1 O4 115.2(3) 3_644 22_655
O9 Hf1 O4 74.0(3) 24 22_655
O9 Hf1 O4 115.2(3) 24 .
O9 Hf1 O4 74.0(2) 3_644 .
O2 Hf1 Hf2 35.12(16) . 22_655
O2 Hf1 Hf2 90.4(3) . 17_665
O2 Hf1 Hf2 90.4(3) . 6_565
O2 Hf1 Hf2 35.11(16) . .
O2 Hf1 O9 142.62(18) . 24
O2 Hf1 O9 142.62(18) . 3_644
O2 Hf1 O4 82.0(3) . 22_655
O2 Hf1 O4 82.0(3) . .
O3 Hf1 Hf2 90.9(2) . 17_665
O3 Hf1 Hf2 34.23(17) . .
O3 Hf1 Hf2 36.5(2) 22_655 17_665
O3 Hf1 Hf2 34.24(17) 22_655 22_655
O3 Hf1 Hf2 90.9(2) 22_655 6_565
O3 Hf1 Hf2 89.1(2) 22_655 .
O3 Hf1 Hf2 36.6(2) . 6_565
O3 Hf1 Hf2 89.1(2) . 22_655
O3 Hf1 O9 78.9(2) . 3_644
O3 Hf1 O9 142.6(2) 22_655 3_644
O3 Hf1 O9 78.9(2) 22_655 24
O3 Hf1 O9 142.6(2) . 24
O3 Hf1 O2 69.3(2) 22_655 .
O3 Hf1 O2 69.3(2) . .
O3 Hf1 O3 109.3(5) 22_655 .
O3 Hf1 O4 81.1(4) 22_655 22_655
O3 Hf1 O4 142.3(3) . 22_655
O3 Hf1 O4 81.1(4) . .
O3 Hf1 O4 142.3(3) 22_655 .
O4 Hf1 Hf2 170.5(2) 22_655 6_565
O4 Hf1 Hf2 113.98(17) 22_655 .
O4 Hf1 Hf2 80.2(2) 22_655 22_655
O4 Hf1 Hf2 80.2(2) . .
O4 Hf1 Hf2 113.8(3) . 6_565
O4 Hf1 Hf2 113.8(3) 22_655 17_665
O4 Hf1 Hf2 170.5(2) . 17_665
O4 Hf1 Hf2 113.98(17) . 22_655
O4 Hf1 O4 70.8(5) . 22_655
O7 Hf1 Hf2 87.6(3) 17_665 22_655
O7 Hf1 Hf2 33.91(16) 17_665 17_665
O7 Hf1 Hf2 87.6(3) 17_665 .
O7 Hf1 Hf2 33.91(16) 17_665 6_565
O7 Hf1 O9 79.2(3) 17_665 3_644
O7 Hf1 O9 79.2(3) 17_665 24
O7 Hf1 O2 106.8(5) 17_665 .
O7 Hf1 O3 70.3(3) 17_665 22_655
O7 Hf1 O3 70.3(3) 17_665 .
O7 Hf1 O4 144.0(3) 17_665 .
O7 Hf1 O4 144.0(3) 17_665 22_655
B2 O10 B2 118.5(10) 22_655 .
C10 O9 Hf1 132.2(5) . 4_565
C10 O8 Hf2 133.1(6) . 8_665
C1 O1 Hf2 132.6(7) . .
C13 O5 Hf2 120.3(8) . .
Hf2 O2 Hf2 108.6(4) . 22_655
Hf1 O2 Hf2 109.9(3) . .
Hf1 O2 Hf2 109.9(3) . 22_655
Hf2 O3 Hf2 109.5(3) . 6_565
Hf1 O3 Hf2 111.7(4) . .
Hf1 O3 Hf2 108.0(4) . 6_565
C13 O4 Hf1 122.5(7) . .
C14 O4 Hf1 112.3(9) . .
C14 O4 C13 123.4(10) . .
C15 O6 Hf2 117.9(12) . .
B1 O12 B2 120.7(10) . .
Hf2 O7 Hf2 113.0(5) . 22_655
Hf2 O7 Hf1 112.1(4) . 17_665
Hf2 O7 Hf1 112.1(4) 22_655 17_665
C11 C12 C6 120.1(7) . .
C9 C11 C12 121.8(8) . .
C11 C9 C10 121.7(8) . .
C11 C9 C8 118.9(8) . .
C8 C9 C10 119.4(7) . .
O9 C10 O8 126.7(8) . .
O9 C10 C9 117.4(7) . .
O8 C10 C9 115.9(8) . .
O1 C1 O1 126.4(11) . 22_655
O1 C1 C2 116.8(6) . .
O1 C1 C2 116.8(6) 22_655 .
C3 C2 C1 119.5(6) 22_655 .
C3 C2 C1 119.5(6) . .
C3 C2 C3 120.8(13) . 22_655
C12 C6 C7 117.6(8) . .
C12 C6 B2 124.0(8) . .
C7 C6 B2 118.4(8) . .
C7 C8 C9 119.8(9) . .
C4 C5 C4 121.4(15) . 22_655
C4 C5 B1 119.2(7) . .
C4 C5 B1 119.2(7) 22_655 .
C2 C3 C4 118.5(13) . .
C8 C7 C6 121.6(9) . .
C5 C4 C3 120.1(14) . .
O12 B1 O12 117.3(12) 22_655 .
O12 B1 C5 120.7(7) . .
O12 B1 C5 120.7(7) 22_655 .
O10 B2 O12 119.3(10) . .
O10 B2 C6 119.0(9) . .
O10 B2 O11 97.3(8) . .
O12 B2 C6 115.0(8) . .
O12 B2 O11 99.5(10) . .
C6 B2 O11 99.2(10) . .
O6 C15 O6 144(2) 6_565 .
O5 C13 O4 134.2(13) . .
C14 O11 B2 121.1(12) 6_566 .
O4 C14 C14 111.5(8) . 22_655
O11 C14 O4 107.9(15) 6_566 .
O11 C14 C14 120.6(10) 6_566 22_655

loop_
_geom_bond_atom_site_label_1
_geom_bond_atom_site_label_2
_geom_bond_distance
_geom_bond_site_symmetry_2
Hf2 Hf2 3.4794(11) 22_655
Hf2 Hf2 3.5030(7) 6_565
Hf2 Hf1 3.5021(5) .
Hf2 Hf1 3.4657(6) 17_665
Hf2 O8 2.183(5) 8_665
Hf2 O1 2.185(6) .
Hf2 O5 2.226(7) .
Hf2 O2 2.142(6) .
Hf2 O3 2.120(5) .
Hf2 O3 2.170(7) 6_565
Hf2 O6 2.179(9) .
Hf2 O7 2.087(5) .
Hf1 O9 2.186(6) 24
Hf1 O9 2.186(6) 3_644
Hf1 O2 2.136(7) .
Hf1 O3 2.112(8) 22_655
Hf1 O3 2.113(8) .
Hf1 O4 2.186(7) 22_655
Hf1 O4 2.186(7) .
Hf1 O7 2.091(10) 17_665
O10 B2 1.367(12) 22_655
O10 B2 1.367(12) .
O9 C10 1.259(11) .
O8 C10 1.269(9) .
O1 C1 1.279(9) .
O5 C13 1.501(14) .
O4 C13 1.516(16) .
O4 C14 1.436(19) .
O6 C15 1.437(10) .
O12 B1 1.361(11) .
O12 B2 1.400(12) .
C12 C11 1.369(11) .
C12 C6 1.383(12) .
C11 C9 1.368(11) .
C9 C10 1.497(11) .
C9 C8 1.379(13) .
C1 C2 1.498(16) .
C2 C3 1.394(15) .
C2 C3 1.394(15) 22_655
C6 C7 1.399(12) .
C6 B2 1.584(14) .
C8 C7 1.367(14) .
C5 C4 1.361(15) .
C5 C4 1.361(15) 22_655
C5 B1 1.566(19) .
C3 C4 1.397(13) .
B2 O11 1.89(2) .
O11 C14 1.264(19) 6_566
C14 C14 1.48(3) 22_655

loop_
_smtbx_masks_void_nr
_smtbx_masks_void_average_x
_smtbx_masks_void_average_y
_smtbx_masks_void_average_z
_smtbx_masks_void_volume
_smtbx_masks_void_count_electrons
1 -0.779 -0.848 -0.222 17729.5 2617.1
